data_4309923
loop_
_publ_author_name
'Kaushik Ghosh'
'Aura A. Eroy-Reveles'
'Marilyn M. Olmstead'
'Pradip K. Mascharak'

_publ_section_title
;
Reductive Nitrosylation and Proton-Assisted Bridge Splitting of a
(\m-Oxo)dimanganese(III) Complex Derived from a Polypyridine Ligand with
One Carboxamide Group
;
_journal_name_full 'Inorganic Chemistry'
_journal_page_first 8469
_journal_page_last 8475
_journal_paper_doi 10.1021/ic0503535
_journal_volume 44
_journal_year 2005
_chemical_absolute_configuration ad
_chemical_formula_moiety 'C21 H23 Mn N5 O2, Cl O4'
_chemical_formula_sum 'C21 H23 Cl Mn N5 O6'
_chemical_formula_weight 531.83
_chemical_name_common '[Mn(PaPy3)(OCH3)](ClO4)'
_chemical_name_systematic
; 
 ? 
;
_space_group_IT_number 19
_symmetry_cell_setting orthorhombic
_symmetry_space_group_name_Hall 'P 2ac 2ab'
_symmetry_space_group_name_H-M 'P 21 21 21'
_atom_sites_solution_hydrogens geom
_atom_sites_solution_primary direct
_atom_sites_solution_secondary difmap
_audit_creation_method SHELXL-97
_cell_angle_alpha 90.00
_cell_angle_beta 90.00
_cell_angle_gamma 90.00
_cell_formula_units_Z 4
_cell_length_a 8.4315(6)
_cell_length_b 11.0777(8)
_cell_length_c 24.0524(18)
_cell_measurement_reflns_used 956
_cell_measurement_temperature 90(2)
_cell_measurement_theta_max 20.0
_cell_measurement_theta_min 2.6
_cell_volume 2246.5(3)
_computing_cell_refinement 'SMART 5.054 (Bruker, 2002)'
_computing_data_collection 'SMART 5.054 (Bruker, 2002)'
_computing_data_reduction 'SAINT 6.36A (Bruker, 2002)'
_computing_molecular_graphics 'SHELXTL 5.1, XP (Sheldrick, 1994)'
_computing_publication_material 'SHELXL-97 (Sheldrick, 1997)'
_computing_structure_refinement 'SHELXL-97 (Sheldrick, 1997)'
_computing_structure_solution 'SHELXS-97 (Sheldrick, 1990)'
_diffrn_ambient_temperature 90(2)
_diffrn_detector_area_resol_mean 8.3
_diffrn_measured_fraction_theta_full 0.988
_diffrn_measured_fraction_theta_max 0.988
_diffrn_measurement_device_type 'Bruker SMART 1000'
_diffrn_measurement_method \w
_diffrn_radiation_monochromator graphite
_diffrn_radiation_source 'normal-focus sealed tube'
_diffrn_radiation_type MoK\a
_diffrn_radiation_wavelength 0.71073
_diffrn_reflns_av_R_equivalents 0.0418
_diffrn_reflns_av_sigmaI/netI 0.0462
_diffrn_reflns_limit_h_max 10
_diffrn_reflns_limit_h_min -10
_diffrn_reflns_limit_k_max 14
_diffrn_reflns_limit_k_min -14
_diffrn_reflns_limit_l_max 31
_diffrn_reflns_limit_l_min -31
_diffrn_reflns_number 16861
_diffrn_reflns_theta_full 27.48
_diffrn_reflns_theta_max 27.48
_diffrn_reflns_theta_min 2.50
_diffrn_standards_number 0
_exptl_absorpt_coefficient_mu 0.756
_exptl_absorpt_correction_T_max 0.978
_exptl_absorpt_correction_T_min 0.816
_exptl_absorpt_correction_type multi-scan
_exptl_absorpt_process_details 'SADABS 2.05 (Sheldrick, 2002)'
_exptl_crystal_colour brown
_exptl_crystal_density_diffrn 1.572
_exptl_crystal_density_method 'not measured'
_exptl_crystal_description needle
_exptl_crystal_F_000 1096
_exptl_crystal_size_max 0.28
_exptl_crystal_size_mid 0.07
_exptl_crystal_size_min 0.03
_refine_diff_density_max 0.313
_refine_diff_density_min -0.226
_refine_diff_density_rms 0.062
_refine_ls_abs_structure_details 'Flack H D (1983), Acta Cryst. A39, 876-881'
_refine_ls_abs_structure_Flack 0.006(15)
_refine_ls_extinction_method none
_refine_ls_goodness_of_fit_ref 1.021
_refine_ls_hydrogen_treatment constr
_refine_ls_matrix_type full
_refine_ls_number_parameters 308
_refine_ls_number_reflns 5095
_refine_ls_number_restraints 0
_refine_ls_restrained_S_all 1.021
_refine_ls_R_factor_all 0.0432
_refine_ls_R_factor_gt 0.0314
_refine_ls_shift/su_max 0.001
_refine_ls_shift/su_mean 0.000
_refine_ls_structure_factor_coef Fsqd
_refine_ls_weighting_details 'calc w=1/[\s^2^(Fo^2^)+(0.0386P)^2^+0.1222P] where P=(Fo^2^+2Fc^2^)/3'
_refine_ls_weighting_scheme calc
_refine_ls_wR_factor_gt 0.0697
_refine_ls_wR_factor_ref 0.0757
_reflns_number_gt 4424
_reflns_number_total 5095
_reflns_threshold_expression I>2\s(I)
_cod_data_source_file ic0503535si20050307_025802.cif
_cod_data_source_block mn1482
_cod_database_code 4309923

loop_
_symmetry_equiv_pos_as_xyz
'x, y, z'
'-x+1/2, -y, z+1/2'
'-x, y+1/2, -z+1/2'
'x+1/2, -y+1/2, -z'

loop_
_atom_site_label
_atom_site_type_symbol
_atom_site_fract_x
_atom_site_fract_y
_atom_site_fract_z
_atom_site_U_iso_or_equiv
_atom_site_adp_type
_atom_site_occupancy
_atom_site_symmetry_multiplicity
_atom_site_calc_flag
_atom_site_refinement_flags
_atom_site_disorder_assembly
_atom_site_disorder_group
Mn1 Mn 0.29348(4) 0.52435(3) 0.881555(14) 0.01249(8) Uani 1 1 d . . .
O1 O 0.0924(2) 0.78928(15) 0.78713(8) 0.0215(4) Uani 1 1 d . . .
O2 O 0.3908(2) 0.45207(15) 0.94063(7) 0.0197(4) Uani 1 1 d . . .
N1 N 0.2163(2) 0.68617(16) 0.91998(8) 0.0154(4) Uani 1 1 d . . .
N2 N 0.2155(2) 0.61593(17) 0.81800(8) 0.0153(4) Uani 1 1 d . . .
N3 N 0.3048(2) 0.38015(17) 0.81609(8) 0.0168(4) Uani 1 1 d . . .
N4 N 0.5221(2) 0.55108(17) 0.84615(8) 0.0142(4) Uani 1 1 d . . .
N5 N 0.0731(2) 0.42358(17) 0.89276(8) 0.0159(4) Uani 1 1 d . . .
C1 C 0.2206(3) 0.7147(2) 0.97422(10) 0.0198(5) Uani 1 1 d . . .
H1 H 0.2662 0.6596 0.9999 0.024 Uiso 1 1 calc R . .
C2 C 0.1596(3) 0.8235(2) 0.99342(12) 0.0282(6) Uani 1 1 d . . .
H2 H 0.1652 0.8429 1.0318 0.034 Uiso 1 1 calc R . .
C3 C 0.0913(3) 0.9027(2) 0.95663(13) 0.0308(7) Uani 1 1 d . . .
H3 H 0.0480 0.9768 0.9694 0.037 Uiso 1 1 calc R . .
C4 C 0.0859(3) 0.8734(2) 0.90064(12) 0.0252(6) Uani 1 1 d . . .
H4 H 0.0397 0.9272 0.8745 0.030 Uiso 1 1 calc R . .
C5 C 0.1492(3) 0.7644(2) 0.88362(11) 0.0171(5) Uani 1 1 d . . .
C6 C 0.1499(3) 0.7246(2) 0.82403(10) 0.0162(5) Uani 1 1 d . . .
C7 C 0.2424(3) 0.5657(2) 0.76257(10) 0.0187(5) Uani 1 1 d . . .
H7A H 0.3508 0.5857 0.7496 0.022 Uiso 1 1 calc R . .
H7B H 0.1653 0.6000 0.7358 0.022 Uiso 1 1 calc R . .
C8 C 0.2220(3) 0.4299(2) 0.76631(10) 0.0195(5) Uani 1 1 d . . .
H8A H 0.1077 0.4101 0.7685 0.023 Uiso 1 1 calc R . .
H8B H 0.2654 0.3918 0.7323 0.023 Uiso 1 1 calc R . .
C9 C 0.4736(3) 0.3533(2) 0.80556(11) 0.0197(5) Uani 1 1 d . . .
H9A H 0.4857 0.3206 0.7675 0.024 Uiso 1 1 calc R . .
H9B H 0.5104 0.2910 0.8321 0.024 Uiso 1 1 calc R . .
C10 C 0.5750(3) 0.4654(2) 0.81168(9) 0.0160(5) Uani 1 1 d . . .
C11 C 0.7199(3) 0.4781(2) 0.78384(9) 0.0194(5) Uani 1 1 d . . .
H11 H 0.7565 0.4173 0.7591 0.023 Uiso 1 1 calc R . .
C12 C 0.8081(3) 0.5806(2) 0.79319(10) 0.0211(5) Uani 1 1 d . . .
H12 H 0.9075 0.5906 0.7752 0.025 Uiso 1 1 calc R . .
C13 C 0.7523(3) 0.6689(2) 0.82864(10) 0.0189(5) Uani 1 1 d . . .
H13 H 0.8126 0.7397 0.8355 0.023 Uiso 1 1 calc R . .
C14 C 0.6066(3) 0.6520(2) 0.85398(10) 0.0167(5) Uani 1 1 d . . .
H14 H 0.5657 0.7134 0.8775 0.020 Uiso 1 1 calc R . .
C15 C 0.2173(3) 0.2747(2) 0.83818(11) 0.0202(5) Uani 1 1 d . . .
H15A H 0.2861 0.2295 0.8643 0.024 Uiso 1 1 calc R . .
H15B H 0.1888 0.2199 0.8072 0.024 Uiso 1 1 calc R . .
C16 C 0.0684(3) 0.3149(2) 0.86795(10) 0.0180(5) Uani 1 1 d . . .
C17 C -0.0647(3) 0.2414(2) 0.87186(10) 0.0211(5) Uani 1 1 d . . .
H17 H -0.0658 0.1646 0.8543 0.025 Uiso 1 1 calc R . .
C18 C -0.1951(3) 0.2807(2) 0.90136(11) 0.0235(6) Uani 1 1 d . . .
H18 H -0.2870 0.2314 0.9043 0.028 Uiso 1 1 calc R . .
C19 C -0.1902(3) 0.3929(2) 0.92661(11) 0.0236(6) Uani 1 1 d . . .
H19 H -0.2786 0.4224 0.9470 0.028 Uiso 1 1 calc R . .
C20 C -0.0531(3) 0.4611(2) 0.92143(10) 0.0210(5) Uani 1 1 d . . .
H20 H -0.0489 0.5378 0.9390 0.025 Uiso 1 1 calc R . .
C21 C 0.3305(3) 0.3690(2) 0.97927(12) 0.0283(6) Uani 1 1 d . . .
H21A H 0.4141 0.3466 1.0056 0.043 Uiso 1 1 calc R . .
H21B H 0.2932 0.2968 0.9597 0.043 Uiso 1 1 calc R . .
H21C H 0.2419 0.4058 0.9995 0.043 Uiso 1 1 calc R . .
Cl1 Cl 0.54348(6) -0.01717(5) 0.88579(3) 0.01942(12) Uani 1 1 d . . .
O3 O 0.7126(2) -0.01220(17) 0.87643(8) 0.0344(4) Uani 1 1 d . . .
O4 O 0.4667(3) -0.0554(2) 0.83544(8) 0.0409(6) Uani 1 1 d . . .
O5 O 0.4881(2) 0.10028(17) 0.90209(10) 0.0362(5) Uani 1 1 d . . .
O6 O 0.5096(3) -0.10238(17) 0.92930(8) 0.0318(5) Uani 1 1 d . . .

loop_
_atom_site_aniso_label
_atom_site_aniso_U_11
_atom_site_aniso_U_22
_atom_site_aniso_U_33
_atom_site_aniso_U_23
_atom_site_aniso_U_13
_atom_site_aniso_U_12
Mn1 0.01446(15) 0.01256(16) 0.01046(16) 0.00017(14) -0.00018(14) 0.00014(13)
O1 0.0204(9) 0.0203(9) 0.0237(10) 0.0099(7) -0.0009(7) 0.0008(7)
O2 0.0246(9) 0.0197(9) 0.0149(9) 0.0064(7) -0.0042(7) -0.0045(7)
N1 0.0147(9) 0.0156(10) 0.0161(10) -0.0012(7) 0.0036(8) -0.0030(8)
N2 0.0157(9) 0.0172(10) 0.0132(10) 0.0019(7) 0.0003(8) 0.0015(8)
N3 0.0159(10) 0.0172(10) 0.0174(10) -0.0021(8) -0.0019(8) 0.0003(8)
N4 0.0151(9) 0.0154(10) 0.0122(10) 0.0025(7) -0.0008(7) -0.0001(7)
N5 0.0167(9) 0.0173(10) 0.0136(11) 0.0008(8) -0.0010(8) -0.0019(8)
C1 0.0218(12) 0.0219(12) 0.0156(12) -0.0021(9) 0.0033(10) -0.0073(10)
C2 0.0340(16) 0.0265(15) 0.0240(15) -0.0085(11) 0.0121(12) -0.0077(11)
C3 0.0303(15) 0.0204(14) 0.0416(18) -0.0119(12) 0.0143(13) 0.0027(11)
C4 0.0230(13) 0.0184(13) 0.0341(16) -0.0010(11) 0.0041(11) 0.0020(10)
C5 0.0129(10) 0.0167(11) 0.0216(12) 0.0034(10) 0.0022(10) -0.0014(8)
C6 0.0101(10) 0.0190(12) 0.0196(13) 0.0037(10) 0.0020(9) -0.0025(9)
C7 0.0206(12) 0.0239(13) 0.0117(12) -0.0001(9) 0.0003(9) 0.0007(9)
C8 0.0204(12) 0.0247(12) 0.0134(12) -0.0026(9) -0.0014(10) -0.0015(11)
C9 0.0182(12) 0.0177(12) 0.0232(14) -0.0056(10) 0.0013(10) 0.0025(10)
C10 0.0144(11) 0.0187(12) 0.0150(11) -0.0011(9) -0.0027(9) 0.0036(9)
C11 0.0190(11) 0.0237(12) 0.0155(11) 0.0000(10) 0.0004(9) 0.0071(11)
C12 0.0150(12) 0.0300(14) 0.0183(12) 0.0069(10) 0.0002(10) 0.0031(10)
C13 0.0184(12) 0.0180(12) 0.0202(13) 0.0062(10) -0.0043(9) -0.0028(9)
C14 0.0182(12) 0.0180(12) 0.0139(12) 0.0020(9) -0.0034(9) 0.0020(9)
C15 0.0239(13) 0.0142(11) 0.0225(13) -0.0031(9) -0.0013(11) -0.0009(10)
C16 0.0223(12) 0.0190(12) 0.0126(12) 0.0030(9) -0.0045(9) -0.0009(9)
C17 0.0274(13) 0.0189(13) 0.0171(14) 0.0025(9) -0.0074(10) -0.0046(10)
C18 0.0214(13) 0.0276(13) 0.0215(13) 0.0108(10) -0.0060(11) -0.0087(11)
C19 0.0187(12) 0.0282(14) 0.0241(14) 0.0059(11) 0.0043(11) -0.0035(11)
C20 0.0229(12) 0.0204(13) 0.0197(13) 0.0035(10) 0.0016(10) -0.0014(10)
C21 0.0366(17) 0.0283(14) 0.0201(14) 0.0072(11) -0.0094(12) -0.0084(12)
Cl1 0.0186(2) 0.0181(3) 0.0216(3) 0.0028(2) -0.0019(2) -0.0012(2)
O3 0.0206(8) 0.0390(11) 0.0438(12) -0.0099(9) 0.0036(9) -0.0007(8)
O4 0.0389(12) 0.0624(16) 0.0214(11) 0.0012(10) -0.0079(9) -0.0103(11)
O5 0.0283(11) 0.0196(10) 0.0609(15) 0.0034(9) 0.0015(10) 0.0029(8)
O6 0.0467(12) 0.0241(11) 0.0245(11) 0.0074(8) 0.0024(9) -0.0010(9)

loop_
_atom_type_symbol
_atom_type_description
_atom_type_scat_dispersion_real
_atom_type_scat_dispersion_imag
_atom_type_scat_source
C C 0.0033 0.0016 'International Tables Vol C Tables 4.2.6.8 and 6.1.1.4'
H H 0.0000 0.0000 'International Tables Vol C Tables 4.2.6.8 and 6.1.1.4'
N N 0.0061 0.0033 'International Tables Vol C Tables 4.2.6.8 and 6.1.1.4'
O O 0.0106 0.0060 'International Tables Vol C Tables 4.2.6.8 and 6.1.1.4'
Cl Cl 0.1484 0.1585 'International Tables Vol C Tables 4.2.6.8 and 6.1.1.4'
Mn Mn 0.3368 0.7283 'International Tables Vol C Tables 4.2.6.8 and 6.1.1.4'

loop_
_geom_angle_atom_site_label_1
_geom_angle_atom_site_label_2
_geom_angle_atom_site_label_3
_geom_angle
_geom_angle_site_symmetry_1
_geom_angle_site_symmetry_3
_geom_angle_publ_flag
O2 Mn1 N2 172.03(8) . . ?
O2 Mn1 N1 99.77(8) . . ?
N2 Mn1 N1 78.35(8) . . ?
O2 Mn1 N4 88.02(7) . . ?
N2 Mn1 N4 85.36(8) . . ?
N1 Mn1 N4 109.58(8) . . ?
O2 Mn1 N5 93.56(7) . . ?
N2 Mn1 N5 94.35(8) . . ?
N1 Mn1 N5 96.73(8) . . ?
N4 Mn1 N5 153.00(7) . . ?
O2 Mn1 N3 102.39(8) . . ?
N2 Mn1 N3 80.49(7) . . ?
N1 Mn1 N3 157.04(8) . . ?
N4 Mn1 N3 77.28(7) . . ?
N5 Mn1 N3 76.06(7) . . ?
C21 O2 Mn1 129.81(16) . . ?
C1 N1 C5 119.2(2) . . ?
C1 N1 Mn1 127.90(17) . . ?
C5 N1 Mn1 112.83(16) . . ?
C6 N2 C7 120.47(19) . . ?
C6 N2 Mn1 121.66(16) . . ?
C7 N2 Mn1 117.71(15) . . ?
C9 N3 C15 112.53(19) . . ?
C9 N3 C8 112.8(2) . . ?
C15 N3 C8 110.27(19) . . ?
C9 N3 Mn1 107.74(14) . . ?
C15 N3 Mn1 106.79(14) . . ?
C8 N3 Mn1 106.28(13) . . ?
C10 N4 C14 120.1(2) . . ?
C10 N4 Mn1 116.87(15) . . ?
C14 N4 Mn1 122.83(16) . . ?
C20 N5 C16 119.0(2) . . ?
C20 N5 Mn1 125.64(16) . . ?
C16 N5 Mn1 115.34(16) . . ?
N1 C1 C2 121.1(2) . . ?
N1 C1 H1 119.4 . . ?
C2 C1 H1 119.4 . . ?
C3 C2 C1 119.7(3) . . ?
C3 C2 H2 120.1 . . ?
C1 C2 H2 120.1 . . ?
C2 C3 C4 119.4(2) . . ?
C2 C3 H3 120.3 . . ?
C4 C3 H3 120.3 . . ?
C5 C4 C3 118.7(3) . . ?
C5 C4 H4 120.7 . . ?
C3 C4 H4 120.7 . . ?
N1 C5 C4 121.9(2) . . ?
N1 C5 C6 115.3(2) . . ?
C4 C5 C6 122.8(2) . . ?
O1 C6 N2 127.4(2) . . ?
O1 C6 C5 120.8(2) . . ?
N2 C6 C5 111.8(2) . . ?
N2 C7 C8 107.79(19) . . ?
N2 C7 H7A 110.1 . . ?
C8 C7 H7A 110.1 . . ?
N2 C7 H7B 110.1 . . ?
C8 C7 H7B 110.1 . . ?
H7A C7 H7B 108.5 . . ?
N3 C8 C7 111.15(19) . . ?
N3 C8 H8A 109.4 . . ?
C7 C8 H8A 109.4 . . ?
N3 C8 H8B 109.4 . . ?
C7 C8 H8B 109.4 . . ?
H8A C8 H8B 108.0 . . ?
N3 C9 C10 111.28(19) . . ?
N3 C9 H9A 109.4 . . ?
C10 C9 H9A 109.4 . . ?
N3 C9 H9B 109.4 . . ?
C10 C9 H9B 109.4 . . ?
H9A C9 H9B 108.0 . . ?
N4 C10 C11 121.1(2) . . ?
N4 C10 C9 117.0(2) . . ?
C11 C10 C9 121.9(2) . . ?
C12 C11 C10 118.4(2) . . ?
C12 C11 H11 120.8 . . ?
C10 C11 H11 120.8 . . ?
C13 C12 C11 120.1(2) . . ?
C13 C12 H12 119.9 . . ?
C11 C12 H12 119.9 . . ?
C12 C13 C14 118.6(2) . . ?
C12 C13 H13 120.7 . . ?
C14 C13 H13 120.7 . . ?
N4 C14 C13 121.6(2) . . ?
N4 C14 H14 119.2 . . ?
C13 C14 H14 119.2 . . ?
N3 C15 C16 110.54(19) . . ?
N3 C15 H15A 109.5 . . ?
C16 C15 H15A 109.5 . . ?
N3 C15 H15B 109.5 . . ?
C16 C15 H15B 109.5 . . ?
H15A C15 H15B 108.1 . . ?
N5 C16 C17 121.2(2) . . ?
N5 C16 C15 116.7(2) . . ?
C17 C16 C15 122.0(2) . . ?
C18 C17 C16 119.6(2) . . ?
C18 C17 H17 120.2 . . ?
C16 C17 H17 120.2 . . ?
C17 C18 C19 119.0(2) . . ?
C17 C18 H18 120.5 . . ?
C19 C18 H18 120.5 . . ?
C18 C19 C20 118.3(2) . . ?
C18 C19 H19 120.8 . . ?
C20 C19 H19 120.8 . . ?
N5 C20 C19 122.8(2) . . ?
N5 C20 H20 118.6 . . ?
C19 C20 H20 118.6 . . ?
O2 C21 H21A 109.5 . . ?
O2 C21 H21B 109.5 . . ?
H21A C21 H21B 109.5 . . ?
O2 C21 H21C 109.5 . . ?
H21A C21 H21C 109.5 . . ?
H21B C21 H21C 109.5 . . ?
O4 Cl1 O5 110.53(14) . . ?
O4 Cl1 O6 109.28(12) . . ?
O5 Cl1 O6 109.34(13) . . ?
O4 Cl1 O3 108.92(13) . . ?
O5 Cl1 O3 109.21(12) . . ?
O6 Cl1 O3 109.55(12) . . ?

loop_
_geom_bond_atom_site_label_1
_geom_bond_atom_site_label_2
_geom_bond_distance
_geom_bond_site_symmetry_2
_geom_bond_publ_flag
Mn1 O2 1.8256(16) . ?
Mn1 N2 1.9488(19) . ?
Mn1 N1 2.1192(19) . ?
Mn1 N4 2.128(2) . ?
Mn1 N5 2.1844(19) . ?
Mn1 N3 2.245(2) . ?
O1 C6 1.240(3) . ?
O2 C21 1.403(3) . ?
N1 C1 1.343(3) . ?
N1 C5 1.355(3) . ?
N2 C6 1.332(3) . ?
N2 C7 1.462(3) . ?
N3 C9 1.476(3) . ?
N3 C15 1.480(3) . ?
N3 C8 1.492(3) . ?
N4 C10 1.337(3) . ?
N4 C14 1.339(3) . ?
N5 C20 1.335(3) . ?
N5 C16 1.344(3) . ?
C1 C2 1.389(3) . ?
C1 H1 0.9500 . ?
C2 C3 1.373(4) . ?
C2 H2 0.9500 . ?
C3 C4 1.386(4) . ?
C3 H3 0.9500 . ?
C4 C5 1.382(3) . ?
C4 H4 0.9500 . ?
C5 C6 1.500(4) . ?
C7 C8 1.518(3) . ?
C7 H7A 0.9900 . ?
C7 H7B 0.9900 . ?
C8 H8A 0.9900 . ?
C8 H8B 0.9900 . ?
C9 C10 1.515(3) . ?
C9 H9A 0.9900 . ?
C9 H9B 0.9900 . ?
C10 C11 1.400(3) . ?
C11 C12 1.376(3) . ?
C11 H11 0.9500 . ?
C12 C13 1.380(3) . ?
C12 H12 0.9500 . ?
C13 C14 1.384(3) . ?
C13 H13 0.9500 . ?
C14 H14 0.9500 . ?
C15 C16 1.513(4) . ?
C15 H15A 0.9900 . ?
C15 H15B 0.9900 . ?
C16 C17 1.389(4) . ?
C17 C18 1.379(4) . ?
C17 H17 0.9500 . ?
C18 C19 1.384(4) . ?
C18 H18 0.9500 . ?
C19 C20 1.387(3) . ?
C19 H19 0.9500 . ?
C20 H20 0.9500 . ?
C21 H21A 0.9800 . ?
C21 H21B 0.9800 . ?
C21 H21C 0.9800 . ?
Cl1 O4 1.437(2) . ?
Cl1 O5 1.437(2) . ?
Cl1 O6 1.4381(19) . ?
Cl1 O3 1.4447(19) . ?
